data_8100837
loop_
_publ_author_name
'Bald\'e, Lamine'
'Julien, Ren\'e'
'Silvestre, Jean-Pierre'
'Jouan, Michel'

_publ_section_title
;
Crystal structure of cadaverine (1,5-pentanediamine)hexachlorotellurate 
(IV), [C~5~N~2~H~16~][TeCl~6~]
;
_journal_issue 1
_journal_name_full 'Zeitschrift f\"ur Kristallographie - New Crystal Structures'
_journal_page_first 59
_journal_page_last 60
_journal_volume 216
_journal_year 2001
_chemical_formula_moiety 'C5 H16 Te1 Cl6 N2'
_chemical_formula_structural '[Te Cl6] (C5 N2 H16)'
_chemical_formula_sum 'C5 H16 Cl6 N2 Te'
_chemical_formula_weight 444.513
_space_group_IT_number 19
_symmetry_cell_setting orthorhombic
_symmetry_space_group_name_Hall 'P 2ac 2ab'
_symmetry_space_group_name_H-M 'P 21 21 21'
_cell_angle_alpha 90.0
_cell_angle_beta 90.0
_cell_angle_gamma 90.0
_cell_formula_units_Z 4
_cell_length_a 11.680(1)
_cell_length_b 12.146(2)
_cell_length_c 21.517(6)
_cell_measurement_temperature 295
_cell_volume 3052(1)
_diffrn_ambient_temperature 295
_exptl_crystal_density_diffrn 1.93
_refine_ls_R_factor_obs 0.0268
_refine_ls_wR_factor_obs 0.0270
_cod_depositor_comments
;
The following automatic conversions were performed:

'_cell_measurement_temperature' value '295K' was changed to '295' -
the value should be numeric and without a unit designator.

Automatic conversion script
Id: cif_fix_values 1646 2011-03-28 12:23:43Z adriana 
;
_cod_original_sg_symbol_H-M 'P b c a'
_cod_original_formula_sum 'C5 H16 Te1 Cl6 N2'
_cod_database_code 8100837

loop_
_symmetry_equiv_pos_as_xyz
x,y,z
x+1/2,-y+1/2,-z
-x,y+1/2,-z+1/2
-x+1/2,-y,z+1/2

loop_
_atom_site_aniso_label
_atom_site_aniso_U_11
_atom_site_aniso_U_22
_atom_site_aniso_U_33
_atom_site_aniso_U_23
_atom_site_aniso_U_13
_atom_site_aniso_U_12
Te 0.0472(1) 0.0471(1) 0.0466(1) 0.0004(1) 0.0005(1) 0.0012(1)
Cl1 0.0560(7) 0.0880(8) 0.0736(7) 0.0017(6) -0.0114(6) -0.0029(7)
Cl2 0.0538(7) 0.0842(9) 0.0752(7) -0.0100(6) -0.0101(6) 0.0013(6)
Cl3 0.0727(8) 0.0541(6) 0.0749(8) -0.0080(5) -0.0037(7) 0.0117(6)
Cl4 0.0722(9) 0.0592(6) 0.109(1) -0.0279(7) -0.0008(8) 0.0086(7)
Cl5 0.0748(8) 0.0781(7) 0.0611(7) 0.0156(6) 0.0120(6) -0.0026(7)
Cl6 0.109(1) 0.112(1) 0.0548(7) 0.0067(7) 0.0103(8) -0.044(1)
N1 0.104(5) 0.099(4) 0.080(4) -0.005(3) 0.000(4) 0.043(4)
N2 0.091(5) 0.078(4) 0.071(3) 0.008(3) 0.000(3) 0.015(3)
C1 0.062(4) 0.089(4) 0.079(4) 0.012(3) 0.010(3) 0.009(4)
C2 0.073(4) 0.081(4) 0.071(3) -0.002(3) -0.012(3) 0.017(3)
C3 0.059(3) 0.079(3) 0.075(4) 0.005(3) -0.006(3) -0.001(3)
C4 0.072(4) 0.074(3) 0.066(3) 0.007(3) 0.002(3) -0.005(3)
C5 0.085(4) 0.087(4) 0.055(3) 0.012(3) 0.007(3) -0.005(4)

loop_
_atom_site_label
_atom_site_fract_x
_atom_site_fract_y
_atom_site_fract_z
_atom_site_U_iso_or_equiv
_atom_site_occupancy
_atom_site_thermal_displace_type
Te 0.40591(2) 0.67805(2) 0.36834(1) 0.047(1) 1.000 Uani
N1 0.2535(8) 1.0782(7) 0.7360(3) 0.093(7) 1.000 Uani
N2 0.5632(7) 0.7023(6) 0.5664(3) 0.081(6) 1.000 Uani
Cl1 0.6019(1) 0.7072(1) 0.4160(1) 0.072(1) 1.000 Uani
Cl2 0.2126(1) 0.6565(1) 0.31609(6) 0.071(1) 1.000 Uani
Cl3 0.4671(1) 0.48301(9) 0.32766(6) 0.063(1) 1.000 Uani
Cl4 0.3410(1) 0.8599(1) 0.40313(7) 0.080(1) 1.000 Uani
Cl5 0.4757(1) 0.7646(1) 0.26837(5) 0.071(1) 1.000 Uani
Cl6 0.3337(2) 0.5948(1) 0.46800(6) 0.092(1) 1.000 Uani
C1 0.2719(7) 1.0584(7) 0.6700(3) 0.076(7) 1.000 Uani
C2 0.3649(6) 0.9791(5) 0.6540(3) 0.074(6) 1.000 Uani
C3 0.3781(5) 0.9612(5) 0.5858(3) 0.070(6) 1.000 Uani
C4 0.4771(5) 0.8898(5) 0.5654(3) 0.070(6) 1.000 Uani
C5 0.4619(6) 0.7725(5) 0.5885(3) 0.075(6) 1.000 Uani
H1n1 0.193(5) 1.108(4) 0.748(2) 0.050(1) 1.000 Uiso
H2n1 0.295(8) 1.113(7) 0.746(5) 0.050(1) 1.000 Uiso
H3n1 0.269(7) 1.013(6) 0.761(3) 0.050(1) 1.000 Uiso
H1n2 0.547(6) 0.691(5) 0.524(4) 0.050(1) 1.000 Uiso
H2n2 0.580(8) 0.650(7) 0.585(4) 0.050(1) 1.000 Uiso
H3n2 0.603(8) 0.726(8) 0.554(5) 0.050(1) 1.000 Uiso
H1c1 0.224(6) 1.050(7) 0.657(4) 0.050(1) 1.000 Uiso
H2c1 0.297(5) 1.133(5) 0.654(3) 0.050(1) 1.000 Uiso
H1c2 0.427(5) 0.992(5) 0.676(3) 0.050(1) 1.000 Uiso
H2c2 0.320(4) 0.923(3) 0.678(2) 0.050(1) 1.000 Uiso
H1c3 0.380(5) 1.037(5) 0.563(3) 0.050(1) 1.000 Uiso
H2c3 0.317(4) 0.930(4) 0.568(2) 0.050(1) 1.000 Uiso
H1c4 0.491(4) 0.890(4) 0.513(2) 0.050(1) 1.000 Uiso
H2c4 0.555(5) 0.916(4) 0.581(2) 0.050(1) 1.000 Uiso
H1c5 0.446(4) 0.788(4) 0.626(2) 0.050(1) 1.000 Uiso
H2c5 0.512(5) 0.803(5) 0.553(3) 0.050(1) 1.000 Uiso

loop_
_geom_angle_atom_site_label_1
_geom_angle_atom_site_label_2
_geom_angle_atom_site_label_3
_geom_angle
_geom_angle_publ_flag
Cl1 Te Cl2 176.9(1) no
Cl2 Te Cl3 90.1(1) no
Cl3 Te Cl5 90.2(1) no
Cl1 Te Cl3 90.9(1) no
Cl2 Te Cl4 87.3(1) no
Cl3 Te Cl6 90.7(1) no
Cl1 Te Cl4 91.7(1) no
Cl2 Te Cl5 87.3(1) no
Cl4 Te Cl5 89.1(1) no
Cl1 Te Cl5 89.7(1) no
Cl2 Te Cl6 92.2(1) no
Cl4 Te Cl6 89.9(9) no
Cl1 Te Cl6 90.8(1) no
Cl3 Te Cl4 177.3(1) no
Cl5 Te Cl6 178.9(1) no
N1 C1 C2 116(6) no
C1 C2 C3 113.4(5) no
C2 C3 C4 116.7(5) no
C3 C4 C5 110.7(5) no
N2 C5 C4 109(6) no

loop_
_geom_bond_atom_site_label_1
_geom_bond_atom_site_label_2
_geom_bond_distance
_geom_bond_publ_flag
Te Cl1 2.534(1) yes
Te Cl2 2.536(1) yes
Te Cl3 2.625(1) yes
Te Cl4 2.452(1) yes
Te Cl5 2.529(1) yes
Te Cl6 2.516(1) yes
N1 C1 1.455(9) yes
N2 C5 1.534(9) yes
C1 C2 1.492(8) yes
C2 C3 1.492(8) yes
C3 C4 1.511(8) yes
C4 C5 1.519(8) yes
